data_2222120
loop_
_publ_author_name
'Tang, Zheng'
'Ding, Xiao-Ling'
'Xie, Yong-Sheng'
'Zhao, Bao-Xiang'

_publ_section_title
;
 1-(4-<i>tert</i>-Butylbenzyl)-3-phenyl-1<i>H</i>-pyrazole-5-carboxylic
 acid
;
_journal_coeditor_code PV2149
_journal_issue 6
_journal_name_full 'Acta Crystallographica Section E'
_journal_page_first o1273
_journal_paper_doi 10.1107/S1600536809017000
_journal_volume 65
_journal_year 2009
_chemical_formula_iupac 'C21 H22 N2 O2'
_chemical_formula_moiety 'C21 H22 N2 O2'
_chemical_formula_sum 'C21 H22 N2 O2'
_chemical_formula_weight 334.41
_chemical_name_systematic
;
1-(4-<i>tert</i>-Butylbenzyl)-3-phenyl-1<i>H</i>-pyrazole-5-carboxylic acid
;
_space_group_IT_number 14
_symmetry_cell_setting monoclinic
_symmetry_space_group_name_Hall '-P 2ybc'
_symmetry_space_group_name_H-M 'P 1 21/c 1'
_atom_sites_solution_hydrogens geom
_atom_sites_solution_primary direct
_atom_sites_solution_secondary difmap
_audit_creation_method SHELXL97
_cell_angle_alpha 90.00
_cell_angle_beta 97.910(3)
_cell_angle_gamma 90.00
_cell_formula_units_Z 4
_cell_length_a 12.336(2)
_cell_length_b 17.632(3)
_cell_length_c 8.7876(17)
_cell_measurement_reflns_used 3769
_cell_measurement_temperature 298(2)
_cell_measurement_theta_max 27.07
_cell_measurement_theta_min 2.31
_cell_volume 1893.2(6)
_computing_cell_refinement 'SAINT (Bruker, 2005)'
_computing_data_collection 'SMART (Bruker, 2005)'
_computing_data_reduction 'SAINT (Bruker, 2005)'
_computing_molecular_graphics 'XP in SHELXTL (Sheldrick, 2008)'
_computing_publication_material 'SHELXL97 (Sheldrick, 2008)'
_computing_structure_refinement 'SHELXL97 (Sheldrick, 2008)'
_computing_structure_solution 'SHELXS97 (Sheldrick, 2008)'
_diffrn_ambient_temperature 298(2)
_diffrn_measured_fraction_theta_full 0.950
_diffrn_measured_fraction_theta_max 0.950
_diffrn_measurement_device_type 'Bruker SMART CCD area-detector'
_diffrn_measurement_method '\f and \w scans'
_diffrn_radiation_monochromator graphite
_diffrn_radiation_source 'fine-focus sealed tube'
_diffrn_radiation_type MoK\a
_diffrn_radiation_wavelength 0.71073
_diffrn_reflns_av_R_equivalents 0.0213
_diffrn_reflns_av_sigmaI/netI 0.0244
_diffrn_reflns_limit_h_max 15
_diffrn_reflns_limit_h_min -12
_diffrn_reflns_limit_k_max 21
_diffrn_reflns_limit_k_min -21
_diffrn_reflns_limit_l_max 7
_diffrn_reflns_limit_l_min -10
_diffrn_reflns_number 10007
_diffrn_reflns_theta_full 26.05
_diffrn_reflns_theta_max 26.05
_diffrn_reflns_theta_min 2.03
_exptl_absorpt_coefficient_mu 0.076
_exptl_absorpt_correction_T_max 0.9924
_exptl_absorpt_correction_T_min 0.9880
_exptl_absorpt_correction_type multi-scan
_exptl_absorpt_process_details '(SADABS; Bruker, 2005)'
_exptl_crystal_colour colourless
_exptl_crystal_density_diffrn 1.173
_exptl_crystal_density_method 'not measured'
_exptl_crystal_description block
_exptl_crystal_F_000 712
_exptl_crystal_size_max 0.16
_exptl_crystal_size_mid 0.13
_exptl_crystal_size_min 0.10
_refine_diff_density_max 0.560
_refine_diff_density_min -0.273
_refine_ls_extinction_coef 0.0065(19)
_refine_ls_extinction_expression Fc^*^=kFc[1+0.001xFc^2^\l^3^/sin(2\q)]^-1/4^
_refine_ls_extinction_method 'SHELXL97 (Sheldrick, 2008)'
_refine_ls_goodness_of_fit_ref 1.018
_refine_ls_hydrogen_treatment constr
_refine_ls_matrix_type full
_refine_ls_number_parameters 231
_refine_ls_number_reflns 3552
_refine_ls_number_restraints 0
_refine_ls_restrained_S_all 1.018
_refine_ls_R_factor_all 0.0690
_refine_ls_R_factor_gt 0.0519
_refine_ls_shift/su_max 0.001
_refine_ls_shift/su_mean 0.000
_refine_ls_structure_factor_coef Fsqd
_refine_ls_weighting_details 'calc w = 1/[\s^2^(Fo^2^)+(0.0935P)^2^+0.4012P] where P=(Fo^2^+2Fc^2^)/3'
_refine_ls_weighting_scheme calc
_refine_ls_wR_factor_gt 0.1485
_refine_ls_wR_factor_ref 0.1662
_reflns_number_gt 2644
_reflns_number_total 3552
_reflns_threshold_expression I>2\s(I)
_cod_data_source_file pv2149.cif
_cod_data_source_block I
_cod_original_sg_symbol_H-M 'P 21/c'
_cod_database_code 2222120
_cod_database_fobs_code 2222120

loop_
_symmetry_equiv_pos_as_xyz
'x, y, z'
'-x, y+1/2, -z+1/2'
'-x, -y, -z'
'x, -y-1/2, z-1/2'

loop_
_atom_site_type_symbol
_atom_site_label
_atom_site_fract_x
_atom_site_fract_y
_atom_site_fract_z
_atom_site_U_iso_or_equiv
_atom_site_adp_type
_atom_site_calc_flag
_atom_site_refinement_flags
_atom_site_occupancy
_atom_site_disorder_assembly
_atom_site_disorder_group
O O1 1.06981(13) 0.07159(8) 0.39610(19) 0.0671(4) Uani d . 1 . .
H H1 1.0670 0.0259 0.4125 0.101 Uiso calc R 1 . .
O O2 0.94281(12) 0.07589(8) 0.5566(2) 0.0633(4) Uani d . 1 . .
N N1 0.95215(12) 0.23985(8) 0.53903(17) 0.0443(4) Uani d . 1 . .
N N2 0.98423(12) 0.31199(8) 0.52234(17) 0.0467(4) Uani d . 1 . .
C C1 1.00463(15) 0.10731(11) 0.4774(2) 0.0512(5) Uani d . 1 . .
C C2 1.01498(14) 0.19024(10) 0.4691(2) 0.0469(4) Uani d . 1 . .
C C3 1.09088(14) 0.23321(11) 0.4044(2) 0.0489(4) Uani d . 1 . .
H H3 1.1445 0.2157 0.3484 0.059 Uiso calc R 1 . .
C C4 1.06969(14) 0.30870(10) 0.4412(2) 0.0451(4) Uani d . 1 . .
C C5 1.12601(14) 0.37881(11) 0.4041(2) 0.0491(5) Uani d . 1 . .
C C6 1.19031(17) 0.38040(14) 0.2862(3) 0.0629(5) Uani d . 1 . .
H H6 1.2004 0.3363 0.2318 0.075 Uiso calc R 1 . .
C C7 1.2401(2) 0.44801(18) 0.2487(3) 0.0776(7) Uani d . 1 . .
H H7 1.2830 0.4484 0.1695 0.093 Uiso calc R 1 . .
C C8 1.2262(2) 0.51358(16) 0.3277(4) 0.0820(8) Uani d . 1 . .
H H8 1.2583 0.5585 0.3012 0.098 Uiso calc R 1 . .
C C9 1.1646(2) 0.51239(14) 0.4457(4) 0.0803(8) Uani d . 1 . .
H H9 1.1556 0.5567 0.4999 0.096 Uiso calc R 1 . .
C C10 1.11504(17) 0.44554(12) 0.4858(3) 0.0647(6) Uani d . 1 . .
H H10 1.0745 0.4455 0.5675 0.078 Uiso calc R 1 . .
C C11 0.86035(15) 0.22509(11) 0.6259(2) 0.0488(4) Uani d . 1 . .
H H11A 0.8471 0.2703 0.6836 0.059 Uiso calc R 1 . .
H H11B 0.8810 0.1847 0.6991 0.059 Uiso calc R 1 . .
C C12 0.75498(14) 0.20293(10) 0.5253(2) 0.0439(4) Uani d . 1 . .
C C13 0.70381(16) 0.25233(12) 0.4155(2) 0.0563(5) Uani d . 1 . .
H H13 0.7353 0.2993 0.4014 0.068 Uiso calc R 1 . .
C C14 0.60599(16) 0.23267(14) 0.3261(3) 0.0630(6) Uani d . 1 . .
H H14 0.5739 0.2667 0.2525 0.076 Uiso calc R 1 . .
C C15 0.55480(15) 0.16391(13) 0.3434(2) 0.0550(5) Uani d . 1 . .
C C16 0.60596(16) 0.11511(12) 0.4557(3) 0.0581(5) Uani d . 1 . .
H H16 0.5734 0.0688 0.4718 0.070 Uiso calc R 1 . .
C C17 0.70455(15) 0.13405(11) 0.5443(2) 0.0525(5) Uani d . 1 . .
H H17 0.7371 0.0999 0.6174 0.063 Uiso calc R 1 . .
C C18 0.44732(18) 0.14091(16) 0.2427(3) 0.0751(7) Uani d . 1 . .
C C19 0.4710(3) 0.0946(3) 0.1148(6) 0.185(3) Uani d . 1 . .
H H19A 0.4903 0.0443 0.1506 0.277 Uiso calc R 1 . .
H H19B 0.5309 0.1165 0.0709 0.277 Uiso calc R 1 . .
H H19C 0.4076 0.0924 0.0383 0.277 Uiso calc R 1 . .
C C20 0.3864(3) 0.2129(3) 0.1715(6) 0.151(2) Uani d . 1 . .
H H20A 0.4274 0.2350 0.0975 0.227 Uiso calc R 1 . .
H H20B 0.3794 0.2490 0.2513 0.227 Uiso calc R 1 . .
H H20C 0.3150 0.1988 0.1219 0.227 Uiso calc R 1 . .
C C21 0.3666(3) 0.1096(3) 0.3438(5) 0.148(2) Uani d . 1 . .
H H21A 0.2932 0.1199 0.2967 0.222 Uiso calc R 1 . .
H H21B 0.3792 0.1334 0.4429 0.222 Uiso calc R 1 . .
H H21C 0.3767 0.0558 0.3553 0.222 Uiso calc R 1 . .

loop_
_atom_site_aniso_label
_atom_site_aniso_U_11
_atom_site_aniso_U_22
_atom_site_aniso_U_33
_atom_site_aniso_U_12
_atom_site_aniso_U_13
_atom_site_aniso_U_23
O1 0.0727(10) 0.0507(8) 0.0822(11) 0.0079(7) 0.0261(8) 0.0001(7)
O2 0.0514(8) 0.0513(8) 0.0893(11) 0.0027(6) 0.0172(8) 0.0011(7)
N1 0.0354(7) 0.0495(8) 0.0459(8) -0.0024(6) -0.0012(6) -0.0039(6)
N2 0.0380(8) 0.0489(8) 0.0510(9) -0.0027(6) -0.0009(6) -0.0040(6)
C1 0.0404(10) 0.0509(10) 0.0596(11) 0.0039(8) -0.0021(8) -0.0019(8)
C2 0.0369(9) 0.0495(10) 0.0517(10) 0.0034(7) -0.0025(8) -0.0008(8)
C3 0.0362(9) 0.0543(11) 0.0551(11) 0.0057(7) 0.0024(8) 0.0004(8)
C4 0.0322(8) 0.0537(10) 0.0466(9) 0.0018(7) -0.0045(7) 0.0006(7)
C5 0.0321(9) 0.0558(10) 0.0563(11) 0.0025(7) -0.0055(8) 0.0072(8)
C6 0.0485(11) 0.0788(14) 0.0604(12) -0.0038(10) 0.0045(9) 0.0025(10)
C7 0.0564(13) 0.102(2) 0.0754(16) -0.0117(12) 0.0110(11) 0.0205(14)
C8 0.0559(14) 0.0742(17) 0.114(2) -0.0116(11) 0.0055(14) 0.0295(15)
C9 0.0598(14) 0.0591(13) 0.123(2) -0.0048(10) 0.0163(14) 0.0034(13)
C10 0.0493(11) 0.0559(12) 0.0906(16) -0.0013(9) 0.0159(11) -0.0021(11)
C11 0.0436(10) 0.0590(11) 0.0434(9) -0.0048(8) 0.0043(8) -0.0049(8)
C12 0.0363(9) 0.0530(10) 0.0430(9) -0.0008(7) 0.0076(7) -0.0061(7)
C13 0.0421(10) 0.0633(12) 0.0634(12) -0.0089(8) 0.0069(9) 0.0134(9)
C14 0.0412(10) 0.0838(15) 0.0624(13) -0.0037(9) 0.0016(9) 0.0231(11)
C15 0.0344(9) 0.0760(13) 0.0546(11) -0.0022(8) 0.0062(8) -0.0029(9)
C16 0.0435(10) 0.0521(11) 0.0772(14) -0.0076(8) 0.0029(9) -0.0051(9)
C17 0.0455(10) 0.0488(10) 0.0611(12) 0.0011(8) -0.0004(9) 0.0014(8)
C18 0.0397(11) 0.1038(19) 0.0782(16) -0.0116(11) -0.0042(10) -0.0058(13)
C19 0.072(2) 0.270(7) 0.196(5) 0.018(3) -0.036(3) -0.159(5)
C20 0.077(2) 0.157(4) 0.195(5) 0.009(2) -0.067(3) -0.013(3)
C21 0.0644(19) 0.220(5) 0.151(4) -0.052(3) -0.013(2) 0.029(3)

loop_
_atom_type_symbol
_atom_type_description
_atom_type_scat_dispersion_real
_atom_type_scat_dispersion_imag
_atom_type_scat_source
C C 0.0033 0.0016 'International Tables Vol C Tables 4.2.6.8 and 6.1.1.4'
H H 0.0000 0.0000 'International Tables Vol C Tables 4.2.6.8 and 6.1.1.4'
N N 0.0061 0.0033 'International Tables Vol C Tables 4.2.6.8 and 6.1.1.4'
O O 0.0106 0.0060 'International Tables Vol C Tables 4.2.6.8 and 6.1.1.4'

loop_
_geom_angle_atom_site_label_1
_geom_angle_atom_site_label_2
_geom_angle_atom_site_label_3
_geom_angle_site_symmetry_1
_geom_angle_site_symmetry_3
_geom_angle
_geom_angle_publ_flag
C1 O1 H1 . . 109.5 ?
N2 N1 C2 . . 111.20(15) ?
N2 N1 C11 . . 118.80(15) ?
C2 N1 C11 . . 129.99(16) ?
N1 N2 C4 . . 106.21(14) ?
O2 C1 O1 . . 124.52(19) ?
O2 C1 C2 . . 122.64(18) ?
O1 C1 C2 . . 112.81(18) ?
N1 C2 C3 . . 106.92(16) ?
N1 C2 C1 . . 123.70(17) ?
C3 C2 C1 . . 129.20(17) ?
C2 C3 C4 . . 105.44(17) ?
C2 C3 H3 . . 127.3 ?
C4 C3 H3 . . 127.3 ?
N2 C4 C3 . . 110.23(16) ?
N2 C4 C5 . . 120.35(16) ?
C3 C4 C5 . . 129.42(18) ?
C6 C5 C10 . . 118.23(19) ?
C6 C5 C4 . . 121.08(19) ?
C10 C5 C4 . . 120.68(18) ?
C5 C6 C7 . . 120.4(2) ?
C5 C6 H6 . . 119.8 ?
C7 C6 H6 . . 119.8 ?
C8 C7 C6 . . 120.6(2) ?
C8 C7 H7 . . 119.7 ?
C6 C7 H7 . . 119.7 ?
C9 C8 C7 . . 119.5(2) ?
C9 C8 H8 . . 120.2 ?
C7 C8 H8 . . 120.2 ?
C8 C9 C10 . . 120.9(3) ?
C8 C9 H9 . . 119.6 ?
C10 C9 H9 . . 119.6 ?
C5 C10 C9 . . 120.4(2) ?
C5 C10 H10 . . 119.8 ?
C9 C10 H10 . . 119.8 ?
N1 C11 C12 . . 113.64(14) ?
N1 C11 H11A . . 108.8 ?
C12 C11 H11A . . 108.8 ?
N1 C11 H11B . . 108.8 ?
C12 C11 H11B . . 108.8 ?
H11A C11 H11B . . 107.7 ?
C17 C12 C13 . . 117.77(16) ?
C17 C12 C11 . . 121.19(16) ?
C13 C12 C11 . . 120.99(17) ?
C12 C13 C14 . . 120.89(18) ?
C12 C13 H13 . . 119.6 ?
C14 C13 H13 . . 119.6 ?
C15 C14 C13 . . 122.00(19) ?
C15 C14 H14 . . 119.0 ?
C13 C14 H14 . . 119.0 ?
C14 C15 C16 . . 116.70(17) ?
C14 C15 C18 . . 122.4(2) ?
C16 C15 C18 . . 120.9(2) ?
C17 C16 C15 . . 121.59(19) ?
C17 C16 H16 . . 119.2 ?
C15 C16 H16 . . 119.2 ?
C12 C17 C16 . . 121.04(18) ?
C12 C17 H17 . . 119.5 ?
C16 C17 H17 . . 119.5 ?
C19 C18 C21 . . 117.7(4) ?
C19 C18 C15 . . 110.1(2) ?
C21 C18 C15 . . 109.8(2) ?
C19 C18 C20 . . 106.5(4) ?
C21 C18 C20 . . 102.2(3) ?
C15 C18 C20 . . 110.2(2) ?
C18 C19 H19A . . 109.5 ?
C18 C19 H19B . . 109.5 ?
H19A C19 H19B . . 109.5 ?
C18 C19 H19C . . 109.5 ?
H19A C19 H19C . . 109.5 ?
H19B C19 H19C . . 109.5 ?
C18 C20 H20A . . 109.5 ?
C18 C20 H20B . . 109.5 ?
H20A C20 H20B . . 109.5 ?
C18 C20 H20C . . 109.5 ?
H20A C20 H20C . . 109.5 ?
H20B C20 H20C . . 109.5 ?
C18 C21 H21A . . 109.5 ?
C18 C21 H21B . . 109.5 ?
H21A C21 H21B . . 109.5 ?
C18 C21 H21C . . 109.5 ?
H21A C21 H21C . . 109.5 ?
H21B C21 H21C . . 109.5 ?

loop_
_geom_bond_atom_site_label_1
_geom_bond_atom_site_label_2
_geom_bond_site_symmetry_2
_geom_bond_distance
_geom_bond_publ_flag
O1 C1 . 1.308(2) ?
O1 H1 . 0.8200 ?
O2 C1 . 1.233(3) ?
N1 N2 . 1.346(2) ?
N1 C2 . 1.369(2) ?
N1 C11 . 1.473(2) ?
N2 C4 . 1.352(2) ?
C1 C2 . 1.470(3) ?
C2 C3 . 1.386(3) ?
C3 C4 . 1.403(3) ?
C3 H3 . 0.9300 ?
C4 C5 . 1.477(3) ?
C5 C6 . 1.389(3) ?
C5 C10 . 1.395(3) ?
C6 C7 . 1.401(4) ?
C6 H6 . 0.9300 ?
C7 C8 . 1.372(4) ?
C7 H7 . 0.9300 ?
C8 C9 . 1.367(4) ?
C8 H8 . 0.9300 ?
C9 C10 . 1.395(3) ?
C9 H9 . 0.9300 ?
C10 H10 . 0.9300 ?
C11 C12 . 1.519(2) ?
C11 H11A . 0.9700 ?
C11 H11B . 0.9700 ?
C12 C17 . 1.385(3) ?
C12 C13 . 1.385(3) ?
C13 C14 . 1.390(3) ?
C13 H13 . 0.9300 ?
C14 C15 . 1.385(3) ?
C14 H14 . 0.9300 ?
C15 C16 . 1.393(3) ?
C15 C18 . 1.544(3) ?
C16 C17 . 1.391(3) ?
C16 H16 . 0.9300 ?
C17 H17 . 0.9300 ?
C18 C19 . 1.451(5) ?
C18 C21 . 1.525(5) ?
C18 C20 . 1.561(5) ?
C19 H19A . 0.9600 ?
C19 H19B . 0.9600 ?
C19 H19C . 0.9600 ?
C20 H20A . 0.9600 ?
C20 H20B . 0.9600 ?
C20 H20C . 0.9600 ?
C21 H21A . 0.9600 ?
C21 H21B . 0.9600 ?
C21 H21C . 0.9600 ?

loop_
_geom_hbond_atom_site_label_D
_geom_hbond_atom_site_label_H
_geom_hbond_atom_site_label_A
_geom_hbond_site_symmetry_A
_geom_hbond_distance_DH
_geom_hbond_distance_HA
_geom_hbond_distance_DA
_geom_hbond_angle_DHA
O1 H1 O2 3_756 0.82 1.82 2.641(2) 178.1

loop_
_geom_torsion_atom_site_label_1
_geom_torsion_atom_site_label_2
_geom_torsion_atom_site_label_3
_geom_torsion_atom_site_label_4
_geom_torsion_site_symmetry_1
_geom_torsion_site_symmetry_2
_geom_torsion_site_symmetry_3
_geom_torsion_site_symmetry_4
_geom_torsion
_geom_torsion_publ_flag
C2 N1 N2 C4 . . . . -0.45(18) ?
C11 N1 N2 C4 . . . . 179.05(14) ?
N2 N1 C2 C3 . . . . -0.09(19) ?
C11 N1 C2 C3 . . . . -179.51(16) ?
N2 N1 C2 C1 . . . . 175.41(15) ?
C11 N1 C2 C1 . . . . -4.0(3) ?
O2 C1 C2 N1 . . . . -4.8(3) ?
O1 C1 C2 N1 . . . . 177.14(16) ?
O2 C1 C2 C3 . . . . 169.67(19) ?
O1 C1 C2 C3 . . . . -8.4(3) ?
N1 C2 C3 C4 . . . . 0.56(19) ?
C1 C2 C3 C4 . . . . -174.60(17) ?
N1 N2 C4 C3 . . . . 0.81(19) ?
N1 N2 C4 C5 . . . . -179.17(14) ?
C2 C3 C4 N2 . . . . -0.87(19) ?
C2 C3 C4 C5 . . . . 179.11(16) ?
N2 C4 C5 C6 . . . . -160.76(17) ?
C3 C4 C5 C6 . . . . 19.3(3) ?
N2 C4 C5 C10 . . . . 18.6(3) ?
C3 C4 C5 C10 . . . . -161.36(19) ?
C10 C5 C6 C7 . . . . -1.7(3) ?
C4 C5 C6 C7 . . . . 177.74(18) ?
C5 C6 C7 C8 . . . . 0.0(4) ?
C6 C7 C8 C9 . . . . 1.1(4) ?
C7 C8 C9 C10 . . . . -0.6(4) ?
C6 C5 C10 C9 . . . . 2.2(3) ?
C4 C5 C10 C9 . . . . -177.19(19) ?
C8 C9 C10 C5 . . . . -1.1(4) ?
N2 N1 C11 C12 . . . . 106.44(18) ?
C2 N1 C11 C12 . . . . -74.2(2) ?
N1 C11 C12 C17 . . . . 120.67(19) ?
N1 C11 C12 C13 . . . . -62.0(2) ?
C17 C12 C13 C14 . . . . -1.0(3) ?
C11 C12 C13 C14 . . . . -178.41(19) ?
C12 C13 C14 C15 . . . . 0.8(3) ?
C13 C14 C15 C16 . . . . 0.3(3) ?
C13 C14 C15 C18 . . . . -178.8(2) ?
C14 C15 C16 C17 . . . . -1.0(3) ?
C18 C15 C16 C17 . . . . 178.0(2) ?
C13 C12 C17 C16 . . . . 0.2(3) ?
C11 C12 C17 C16 . . . . 177.62(18) ?
C15 C16 C17 C12 . . . . 0.8(3) ?
C14 C15 C18 C19 . . . . 95.8(4) ?
C16 C15 C18 C19 . . . . -83.2(4) ?
C14 C15 C18 C21 . . . . -133.1(3) ?
C16 C15 C18 C21 . . . . 47.9(4) ?
C14 C15 C18 C20 . . . . -21.3(4) ?
C16 C15 C18 C20 . . . . 159.6(3) ?

loop_
_cod_related_entry_id
_cod_related_entry_database
_cod_related_entry_code
1 ChemSpider 24742343
